data_4125992
loop_
_publ_author_name
'Jian, Zhongbao'
'Kehr, Gerald'
'Daniliuc, Constantin G.'
'Wibbeling, Birgit'
'Wiegand, Thomas'
'Siedow, Melanie'
'Eckert, Hellmut'
'Bursch, Markus'
'Grimme, Stefan'
'Erker, Gerhard'

_publ_section_title
;
 CO-Reduction Chemistry: Reaction of a CO-Derived Formylhydridoborate with
 Carbon Monoxide, with Carbon Dioxide, and with Dihydrogen.
;
_journal_name_full 'Journal of the American Chemical Society'
_journal_paper_doi 10.1021/jacs.7b02548
_journal_year 2017
_chemical_formula_sum 'C43 H43 B F10 O4 Zr'
_chemical_formula_weight 915.80
_space_group_crystal_system triclinic
_space_group_IT_number 2
_space_group_name_Hall '-P 1'
_space_group_name_H-M_alt 'P -1'
_symmetry_space_group_name_Hall '-P 1'
_symmetry_space_group_name_H-M 'P -1'
_atom_sites_solution_hydrogens geom
_cell_angle_alpha 87.086(2)
_cell_angle_beta 85.124(2)
_cell_angle_gamma 74.731(2)
_cell_formula_units_Z 2
_cell_length_a 9.1412(5)
_cell_length_b 14.1009(8)
_cell_length_c 18.1472(9)
_cell_measurement_reflns_used 9937
_cell_measurement_temperature 100.(2)
_cell_measurement_theta_max 26.8597
_cell_measurement_theta_min 2.4086
_cell_volume 2247.4(2)
_computing_cell_refinement 'SAINT V8.37A (Bruker AXS Inc., 2015)'
_computing_data_collection 'APEX2 v.2014.1--1 (Bruker AXS Inc., 2014)'
_computing_data_reduction 'SAINT V8.37A (Bruker AXS Inc., 2015)'
_computing_molecular_graphics 'XP (Sheldrick, 2014)'
_computing_publication_material 'SHELXL-2014 (Sheldrick, 2014)'
_computing_structure_refinement 'SHELXL-2014/7 (Sheldrick, 2014)'
_computing_structure_solution 'SHELXL-2014 (Sheldrick, 2014)'
_diffrn_ambient_temperature 100.(2)
_diffrn_detector_area_resol_mean 10.4167
_diffrn_measured_fraction_theta_full 0.998
_diffrn_measured_fraction_theta_max 0.998
_diffrn_measurement_device_type 'Bruker D8 Venture PHOTON 100 CMOS'
_diffrn_measurement_method 'omega and phi scans'
_diffrn_radiation_monochromator 'MX mirror'
_diffrn_radiation_type 'Mo K\a'
_diffrn_radiation_wavelength 0.71073
_diffrn_reflns_av_R_equivalents 0.0711
_diffrn_reflns_av_unetI/netI 0.0525
_diffrn_reflns_limit_h_max 11
_diffrn_reflns_limit_h_min -11
_diffrn_reflns_limit_k_max 16
_diffrn_reflns_limit_k_min -16
_diffrn_reflns_limit_l_max 21
_diffrn_reflns_limit_l_min -20
_diffrn_reflns_number 40085
_diffrn_reflns_theta_full 25.35
_diffrn_reflns_theta_max 25.35
_diffrn_reflns_theta_min 2.25
_diffrn_source 'Mo ImS'
_diffrn_source_type 'micro focus tube'
_exptl_absorpt_coefficient_mu 0.324
_exptl_absorpt_correction_T_max 0.96
_exptl_absorpt_correction_T_min 0.73
_exptl_absorpt_correction_type multi-scan
_exptl_absorpt_process_details
;
'Bruker AXS (2014). SADABS, Version 2014/5, Bruker AXS Inc., Madison,
Wisconsin, USA.'
;
_exptl_crystal_colour colourless
_exptl_crystal_density_diffrn 1.353
_exptl_crystal_density_method 'not measured'
_exptl_crystal_description prism
_exptl_crystal_F_000 936
_exptl_crystal_size_max 0.252
_exptl_crystal_size_mid 0.133
_exptl_crystal_size_min 0.130
_platon_squeeze_details
;
A badly disordered toluene molecule was found in the 
asymmetrical unit and could not be satisfactorily refined. The program 
SQUEEZE (Spek, A.L. (2015). Acta Cryst. C71, 9-18) was therefore used to
remove mathematically the effect of the solvent.
The quoted formula and derived parameters are not included the squeezed
solvent molecule. 
;
_refine_diff_density_max 0.306
_refine_diff_density_min -0.526
_refine_ls_extinction_method none
_refine_ls_goodness_of_fit_ref 1.023
_refine_ls_hydrogen_treatment constr
_refine_ls_matrix_type full
_refine_ls_number_parameters 545
_refine_ls_number_reflns 8195
_refine_ls_number_restraints 0
_refine_ls_restrained_S_all 1.023
_refine_ls_R_factor_all 0.0510
_refine_ls_R_factor_gt 0.0360
_refine_ls_shift/su_max 0.001
_refine_ls_shift/su_mean 0.000
_refine_ls_structure_factor_coef Fsqd
_refine_ls_weighting_details 'w=1/[\s^2^(Fo^2^)+(0.0360P)^2^+0.6527P] where P=(Fo^2^+2Fc^2^)/3'
_refine_ls_weighting_scheme calc
_refine_ls_wR_factor_gt 0.0783
_refine_ls_wR_factor_ref 0.0833
_reflns_number_gt 6646
_reflns_number_total 8195
_reflns_threshold_expression 'I > 2\s(I)'
_cod_data_source_file ja7b02548_si_002.cif
_cod_data_source_block erk8612
_cod_database_code 4125992
_platon_squeeze_void_probe_radius 1.20

loop_
_space_group_symop_operation_xyz
'x, y, z'
'-x, -y, -z'

loop_
_atom_site_type_symbol
_atom_site_label
_atom_site_fract_x
_atom_site_fract_y
_atom_site_fract_z
_atom_site_U_iso_or_equiv
_atom_site_adp_type
_atom_site_calc_flag
_atom_site_refinement_flags_adp
_atom_site_refinement_flags_posn
_atom_site_occupancy
B B1 0.6488(3) 0.5619(2) 0.13985(14) 0.0187(6) Uani d . . 1
C C1 0.5420(3) 0.10218(18) 0.22908(13) 0.0243(6) Uani d . . 1
O O1 0.71602(17) 0.23782(11) 0.38587(8) 0.0194(3) Uani d . . 1
Zr Zr1 0.56330(2) 0.23753(2) 0.31497(2) 0.01585(7) Uani d . . 1
C C2 0.6254(3) 0.05569(17) 0.29032(13) 0.0217(5) Uani d . . 1
O O2 0.60731(18) 0.35356(12) 0.24572(9) 0.0241(4) Uani d . . 1
C C3 0.7679(3) 0.07960(18) 0.28350(13) 0.0215(5) Uani d . . 1
O O3 0.69755(16) 0.47601(11) 0.19679(8) 0.0169(3) Uani d . . 1
C C4 0.7687(3) 0.14506(18) 0.22204(13) 0.0229(5) Uani d . . 1
O O4 0.50728(18) 0.43841(12) 0.14770(9) 0.0243(4) Uani d . . 1
C C5 0.6301(3) 0.15768(19) 0.18744(13) 0.0253(6) Uani d . . 1
C C6 0.4070(3) 0.0782(2) 0.20004(15) 0.0366(7) Uani d . . 1
H H6A 0.3356 0.139 0.1838 0.055 Uiso calc U R 1
H H6B 0.3564 0.0452 0.2393 0.055 Uiso calc U R 1
H H6C 0.4411 0.0346 0.1581 0.055 Uiso calc U R 1
C C7 0.5855(3) -0.02201(18) 0.34254(14) 0.0282(6) Uani d . . 1
H H7A 0.6268 -0.0868 0.321 0.042 Uiso calc U R 1
H H7B 0.4747 -0.0088 0.3506 0.042 Uiso calc U R 1
H H7C 0.6292 -0.0209 0.3899 0.042 Uiso calc U R 1
C C8 0.8996(3) 0.03853(18) 0.32945(14) 0.0275(6) Uani d . . 1
H H8A 0.9891 0.0068 0.2974 0.041 Uiso calc U R 1
H H8B 0.8746 -0.01 0.3656 0.041 Uiso calc U R 1
H H8C 0.9215 0.0918 0.3555 0.041 Uiso calc U R 1
C C9 0.8996(3) 0.1869(2) 0.19503(15) 0.0324(6) Uani d . . 1
H H9A 0.9276 0.2206 0.2354 0.049 Uiso calc U R 1
H H9B 0.8697 0.2338 0.1538 0.049 Uiso calc U R 1
H H9C 0.9868 0.1336 0.1782 0.049 Uiso calc U R 1
C C10 0.5900(3) 0.2093(2) 0.11472(14) 0.0360(7) Uani d . . 1
H H10A 0.6073 0.1607 0.0761 0.054 Uiso calc U R 1
H H10B 0.6539 0.2547 0.1023 0.054 Uiso calc U R 1
H H10C 0.4828 0.2462 0.1183 0.054 Uiso calc U R 1
C C11 0.2887(2) 0.23642(18) 0.35470(13) 0.0225(5) Uani d . . 1
C C12 0.3607(2) 0.24368(17) 0.41989(13) 0.0207(5) Uani d . . 1
C C13 0.3911(3) 0.33767(18) 0.41792(13) 0.0219(5) Uani d . . 1
C C14 0.3444(3) 0.38562(18) 0.35053(14) 0.0236(5) Uani d . . 1
C C15 0.2826(3) 0.32278(19) 0.31048(14) 0.0251(6) Uani d . . 1
C C16 0.1988(3) 0.1625(2) 0.34785(15) 0.0299(6) Uani d . . 1
H H16A 0.1069 0.1786 0.3817 0.045 Uiso calc U R 1
H H16B 0.2608 0.0966 0.3605 0.045 Uiso calc U R 1
H H16C 0.17 0.1641 0.2969 0.045 Uiso calc U R 1
C C17 0.3715(3) 0.17155(19) 0.48442(13) 0.0240(5) Uani d . . 1
H H17A 0.2691 0.1723 0.5057 0.036 Uiso calc U R 1
H H17B 0.429 0.19 0.522 0.036 Uiso calc U R 1
H H17C 0.4236 0.1054 0.4676 0.036 Uiso calc U R 1
C C18 0.4508(3) 0.38229(19) 0.47836(14) 0.0290(6) Uani d . . 1
H H18A 0.5169 0.4225 0.4565 0.043 Uiso calc U R 1
H H18B 0.5091 0.3299 0.51 0.043 Uiso calc U R 1
H H18C 0.3655 0.4237 0.5081 0.043 Uiso calc U R 1
C C19 0.3447(3) 0.49044(19) 0.32936(16) 0.0331(6) Uani d . . 1
H H19A 0.2671 0.5353 0.3608 0.05 Uiso calc U R 1
H H19B 0.3223 0.5038 0.2774 0.05 Uiso calc U R 1
H H19C 0.4449 0.5003 0.3361 0.05 Uiso calc U R 1
C C20 0.2085(3) 0.3496(2) 0.23825(15) 0.0334(7) Uani d . . 1
H H20A 0.1896 0.2909 0.2184 0.05 Uiso calc U R 1
H H20B 0.276 0.3758 0.2027 0.05 Uiso calc U R 1
H H20C 0.1119 0.3996 0.2468 0.05 Uiso calc U R 1
C C21 0.8010(2) 0.25392(17) 0.43932(12) 0.0178(5) Uani d . . 1
C C22 0.8305(2) 0.18985(17) 0.50116(13) 0.0192(5) Uani d . . 1
C C23 0.9162(3) 0.21231(19) 0.55474(13) 0.0254(6) Uani d . . 1
H H23 0.9347 0.1699 0.5972 0.03 Uiso calc U R 1
C C24 0.9758(3) 0.29395(19) 0.54884(14) 0.0275(6) Uani d . . 1
C C25 0.9484(3) 0.35388(19) 0.48573(14) 0.0266(6) Uani d . . 1
H H25 0.99 0.4091 0.4798 0.032 Uiso calc U R 1
C C26 0.8624(3) 0.33600(18) 0.43088(13) 0.0218(5) Uani d . . 1
C C27 0.7744(3) 0.09774(18) 0.51064(13) 0.0254(6) Uani d . . 1
H H27A 0.7017 0.0988 0.4737 0.038 Uiso calc U R 1
H H27B 0.7245 0.095 0.5604 0.038 Uiso calc U R 1
H H27C 0.8608 0.0398 0.504 0.038 Uiso calc U R 1
C C28 1.0659(3) 0.3167(2) 0.60864(16) 0.0403(7) Uani d . . 1
H H28A 1.1334 0.3563 0.5873 0.06 Uiso calc U R 1
H H28B 1.1268 0.2551 0.6299 0.06 Uiso calc U R 1
H H28C 0.996 0.3535 0.6475 0.06 Uiso calc U R 1
C C29 0.8350(3) 0.40246(19) 0.36335(14) 0.0298(6) Uani d . . 1
H H29A 0.8888 0.4538 0.3653 0.045 Uiso calc U R 1
H H29B 0.7258 0.4329 0.3617 0.045 Uiso calc U R 1
H H29C 0.8726 0.364 0.319 0.045 Uiso calc U R 1
C C30 0.6062(3) 0.42105(17) 0.19865(12) 0.0186(5) Uani d . . 1
C C31 0.5432(3) 0.51323(18) 0.09387(12) 0.0215(5) Uani d . . 1
H H31A 0.4498 0.5627 0.0804 0.026 Uiso calc U R 1
H H31B 0.5994 0.4825 0.0484 0.026 Uiso calc U R 1
C C41 0.5484(3) 0.65915(17) 0.18377(12) 0.0193(5) Uani d . . 1
C C42 0.5458(3) 0.67501(17) 0.25863(13) 0.0191(5) Uani d . . 1
F F42 0.63795(15) 0.61038(10) 0.30289(7) 0.0250(3) Uani d . . 1
C C43 0.4513(3) 0.75573(18) 0.29343(13) 0.0227(5) Uani d . . 1
F F43 0.45378(17) 0.76612(11) 0.36664(8) 0.0339(4) Uani d . . 1
C C44 0.3550(3) 0.82591(18) 0.25277(15) 0.0277(6) Uani d . . 1
F F44 0.25955(16) 0.90430(11) 0.28709(9) 0.0394(4) Uani d . . 1
C C45 0.3558(3) 0.81694(19) 0.17843(16) 0.0326(6) Uani d . . 1
F F45 0.2652(2) 0.88706(12) 0.13748(10) 0.0533(5) Uani d . . 1
C C46 0.4522(3) 0.73438(18) 0.14546(13) 0.0263(6) Uani d . . 1
F F46 0.45002(19) 0.72960(11) 0.07105(8) 0.0425(4) Uani d . . 1
C C51 0.7996(3) 0.58411(17) 0.09603(12) 0.0186(5) Uani d . . 1
C C52 0.9235(3) 0.58943(17) 0.13328(13) 0.0206(5) Uani d . . 1
F F52 0.92243(14) 0.57169(10) 0.20726(7) 0.0258(3) Uani d . . 1
C C53 1.0497(3) 0.61391(18) 0.09928(14) 0.0260(6) Uani d . . 1
F F53 1.16681(15) 0.61799(12) 0.13881(9) 0.0369(4) Uani d . . 1
C C54 1.0545(3) 0.63662(19) 0.02504(15) 0.0294(6) Uani d . . 1
F F54 1.17621(17) 0.66267(12) -0.00897(9) 0.0423(4) Uani d . . 1
C C55 0.9351(3) 0.6332(2) -0.01487(14) 0.0313(6) Uani d . . 1
F F55 0.94021(19) 0.65490(13) -0.08791(8) 0.0452(4) Uani d . . 1
C C56 0.8115(3) 0.60678(19) 0.02104(13) 0.0255(6) Uani d . . 1
F F56 0.69752(17) 0.60453(12) -0.02145(7) 0.0361(4) Uani d . . 1

loop_
_atom_site_aniso_label
_atom_site_aniso_U_11
_atom_site_aniso_U_22
_atom_site_aniso_U_33
_atom_site_aniso_U_12
_atom_site_aniso_U_13
_atom_site_aniso_U_23
B1 0.0228(14) 0.0210(15) 0.0125(13) -0.0071(12) -0.0007(10) 0.0037(11)
C1 0.0300(14) 0.0238(14) 0.0237(13) -0.0153(11) -0.0013(11) -0.0020(11)
O1 0.0183(8) 0.0204(9) 0.0204(8) -0.0068(7) -0.0023(7) 0.0021(7)
Zr1 0.01511(12) 0.01599(13) 0.01765(12) -0.00703(9) -0.00082(8) 0.00349(9)
C2 0.0265(13) 0.0161(13) 0.0235(13) -0.0084(10) 0.0024(10) -0.0026(10)
O2 0.0283(9) 0.0208(9) 0.0249(9) -0.0113(7) -0.0018(7) 0.0084(7)
C3 0.0231(13) 0.0187(13) 0.0225(13) -0.0056(10) 0.0033(10) -0.0052(10)
O3 0.0193(8) 0.0168(9) 0.0164(8) -0.0087(7) -0.0006(6) 0.0034(6)
C4 0.0245(13) 0.0239(14) 0.0214(13) -0.0103(11) 0.0062(10) -0.0046(10)
O4 0.0276(9) 0.0264(10) 0.0242(9) -0.0163(8) -0.0069(7) 0.0069(7)
C5 0.0313(14) 0.0256(14) 0.0211(13) -0.0121(11) 0.0023(11) -0.0016(10)
C6 0.0417(17) 0.0450(18) 0.0325(16) -0.0269(14) -0.0076(13) 0.0003(13)
C7 0.0366(15) 0.0192(14) 0.0303(14) -0.0115(12) 0.0003(11) 0.0013(11)
C8 0.0243(13) 0.0217(14) 0.0329(15) -0.0008(11) 0.0029(11) -0.0024(11)
C9 0.0286(14) 0.0365(17) 0.0325(15) -0.0132(12) 0.0088(11) 0.0002(12)
C10 0.0509(18) 0.0413(18) 0.0213(14) -0.0218(14) -0.0021(12) 0.0004(12)
C11 0.0125(11) 0.0250(14) 0.0301(14) -0.0067(10) 0.0005(10) 0.0052(11)
C12 0.0143(12) 0.0207(13) 0.0251(13) -0.0037(10) 0.0040(10) 0.0023(10)
C13 0.0155(12) 0.0199(13) 0.0282(13) -0.0027(10) 0.0046(10) -0.0020(10)
C14 0.0156(12) 0.0184(13) 0.0344(15) -0.0027(10) 0.0044(10) 0.0037(11)
C15 0.0134(12) 0.0288(15) 0.0321(14) -0.0055(10) -0.0010(10) 0.0080(11)
C16 0.0194(13) 0.0355(16) 0.0389(16) -0.0151(12) -0.0025(11) 0.0040(12)
C17 0.0196(12) 0.0282(14) 0.0240(13) -0.0080(11) 0.0024(10) 0.0047(11)
C18 0.0294(14) 0.0234(14) 0.0326(15) -0.0054(11) 0.0047(11) -0.0053(11)
C19 0.0303(15) 0.0199(14) 0.0447(17) -0.0027(12) 0.0066(12) 0.0042(12)
C20 0.0230(14) 0.0393(17) 0.0376(16) -0.0094(12) -0.0081(12) 0.0171(13)
C21 0.0128(11) 0.0193(13) 0.0200(12) -0.0019(10) -0.0003(9) -0.0019(10)
C22 0.0140(11) 0.0189(13) 0.0218(12) -0.0004(10) 0.0025(9) 0.0013(10)
C23 0.0224(13) 0.0286(15) 0.0208(13) 0.0009(11) -0.0031(10) 0.0027(11)
C24 0.0217(13) 0.0311(16) 0.0276(14) -0.0012(11) -0.0052(11) -0.0063(11)
C25 0.0237(13) 0.0225(14) 0.0343(15) -0.0059(11) -0.0028(11) -0.0051(11)
C26 0.0183(12) 0.0225(14) 0.0246(13) -0.0053(10) -0.0016(10) -0.0013(10)
C27 0.0260(13) 0.0236(14) 0.0235(13) -0.0031(11) 0.0015(10) 0.0044(11)
C28 0.0378(16) 0.0454(19) 0.0383(17) -0.0065(14) -0.0164(13) -0.0085(14)
C29 0.0356(15) 0.0249(15) 0.0332(15) -0.0152(12) -0.0083(12) 0.0068(11)
C30 0.0201(12) 0.0175(13) 0.0180(12) -0.0056(10) 0.0022(10) -0.0015(10)
C31 0.0249(13) 0.0257(14) 0.0147(12) -0.0090(11) -0.0017(10) 0.0067(10)
C41 0.0201(12) 0.0183(13) 0.0208(12) -0.0083(10) -0.0013(10) 0.0049(10)
C42 0.0192(12) 0.0161(12) 0.0229(13) -0.0069(10) -0.0009(10) 0.0034(10)
F42 0.0314(8) 0.0231(8) 0.0183(7) -0.0028(6) -0.0056(6) 0.0025(6)
C43 0.0239(13) 0.0223(14) 0.0229(13) -0.0094(11) 0.0050(10) -0.0019(10)
F43 0.0433(9) 0.0310(9) 0.0253(8) -0.0078(7) 0.0076(7) -0.0082(7)
C44 0.0238(13) 0.0159(13) 0.0420(16) -0.0039(11) 0.0030(11) -0.0042(12)
F44 0.0318(9) 0.0239(9) 0.0572(11) 0.0001(7) 0.0055(7) -0.0067(8)
C45 0.0325(15) 0.0203(14) 0.0423(17) -0.0007(12) -0.0130(12) 0.0078(12)
F45 0.0594(11) 0.0286(10) 0.0625(12) 0.0097(8) -0.0260(9) 0.0087(8)
C46 0.0347(15) 0.0224(14) 0.0220(13) -0.0068(12) -0.0080(11) 0.0041(11)
F46 0.0664(11) 0.0308(9) 0.0265(9) -0.0032(8) -0.0176(8) 0.0081(7)
C51 0.0220(12) 0.0152(12) 0.0192(12) -0.0071(10) 0.0008(10) 0.0019(9)
C52 0.0216(12) 0.0193(13) 0.0204(12) -0.0055(10) 0.0002(10) 0.0032(10)
F52 0.0241(7) 0.0342(9) 0.0211(7) -0.0112(6) -0.0045(6) 0.0050(6)
C53 0.0206(13) 0.0213(14) 0.0363(15) -0.0054(11) -0.0027(11) -0.0024(11)
F53 0.0207(8) 0.0467(10) 0.0466(10) -0.0147(7) -0.0025(7) 0.0006(8)
C54 0.0262(14) 0.0266(15) 0.0360(15) -0.0132(12) 0.0131(11) 0.0009(12)
F54 0.0334(9) 0.0484(11) 0.0477(10) -0.0227(8) 0.0175(7) 0.0029(8)
C55 0.0407(16) 0.0322(16) 0.0215(13) -0.0144(13) 0.0078(12) 0.0039(11)
F55 0.0609(11) 0.0598(12) 0.0214(8) -0.0322(9) 0.0064(7) 0.0106(8)
C56 0.0309(14) 0.0274(15) 0.0201(13) -0.0119(12) -0.0022(11) 0.0053(11)
F56 0.0422(9) 0.0550(11) 0.0185(8) -0.0261(8) -0.0082(7) 0.0122(7)

loop_
_atom_type_symbol
_atom_type_description
_atom_type_scat_dispersion_real
_atom_type_scat_dispersion_imag
_atom_type_scat_source
C C 0.0033 0.0016 'International Tables Vol C Tables 4.2.6.8 and 6.1.1.4'
H H 0.0000 0.0000 'International Tables Vol C Tables 4.2.6.8 and 6.1.1.4'
B B 0.0013 0.0007 'International Tables Vol C Tables 4.2.6.8 and 6.1.1.4'
O O 0.0106 0.0060 'International Tables Vol C Tables 4.2.6.8 and 6.1.1.4'
F F 0.0171 0.0103 'International Tables Vol C Tables 4.2.6.8 and 6.1.1.4'
Zr Zr -2.9673 0.5597 'International Tables Vol C Tables 4.2.6.8 and 6.1.1.4'

loop_
_geom_angle_atom_site_label_1
_geom_angle_atom_site_label_2
_geom_angle_atom_site_label_3
_geom_angle
O3 B1 C31 97.68(18)
O3 B1 C51 109.30(18)
C31 B1 C51 117.70(19)
O3 B1 C41 108.85(18)
C31 B1 C41 111.8(2)
C51 B1 C41 110.50(19)
C5 C1 C2 108.0(2)
C5 C1 C6 122.7(2)
C2 C1 C6 127.5(2)
C5 C1 Zr1 74.10(14)
C2 C1 Zr1 71.82(13)
C6 C1 Zr1 131.95(18)
C21 O1 Zr1 168.93(15)
O1 Zr1 O2 96.11(6)
O1 Zr1 C12 90.87(7)
O2 Zr1 C12 129.06(7)
O1 Zr1 C2 100.29(7)
O2 Zr1 C2 129.19(7)
C12 Zr1 C2 98.54(8)
O1 Zr1 C15 133.50(7)
O2 Zr1 C15 87.36(7)
C12 Zr1 C15 54.02(8)
C2 Zr1 C15 113.05(8)
O1 Zr1 C4 91.26(7)
O2 Zr1 C4 78.22(7)
C12 Zr1 C4 152.18(8)
C2 Zr1 C4 53.83(7)
C15 Zr1 C4 134.42(8)
O1 Zr1 C14 103.70(7)
O2 Zr1 C14 75.87(7)
C12 Zr1 C14 53.54(8)
C2 Zr1 C14 142.84(8)
C15 Zr1 C14 32.55(8)
C4 Zr1 C14 151.21(8)
O1 Zr1 C11 123.29(7)
O2 Zr1 C11 119.62(7)
C12 Zr1 C11 32.49(7)
C2 Zr1 C11 89.81(8)
C15 Zr1 C11 32.27(7)
C4 Zr1 C11 135.39(8)
C14 Zr1 C11 53.25(8)
O1 Zr1 C3 78.12(7)
O2 Zr1 C3 108.64(7)
C12 Zr1 C3 122.15(8)
C2 Zr1 C3 32.48(7)
C15 Zr1 C3 143.98(8)
C4 Zr1 C3 32.15(8)
C14 Zr1 C3 175.06(7)
C11 Zr1 C3 121.89(8)
O1 Zr1 C13 80.09(7)
O2 Zr1 C13 99.59(7)
C12 Zr1 C13 32.44(7)
C2 Zr1 C13 130.42(8)
C15 Zr1 C13 53.74(8)
C4 Zr1 C13 170.86(7)
C14 Zr1 C13 32.03(8)
C11 Zr1 C13 53.39(8)
C3 Zr1 C13 145.80(8)
O1 Zr1 C1 130.54(7)
O2 Zr1 C1 106.70(7)
C12 Zr1 C1 106.24(8)
C2 Zr1 C1 32.54(8)
C15 Zr1 C1 91.64(8)
C4 Zr1 C1 53.31(8)
C14 Zr1 C1 123.99(8)
C11 Zr1 C1 82.09(8)
C3 Zr1 C1 53.29(8)
C13 Zr1 C1 135.30(8)
O1 Zr1 C5 123.61(7)
O2 Zr1 C5 77.39(7)
C12 Zr1 C5 136.43(8)
C2 Zr1 C5 53.54(8)
C15 Zr1 C5 102.47(8)
C4 Zr1 C5 32.35(8)
C14 Zr1 C5 127.37(8)
C11 Zr1 C5 107.19(8)
C3 Zr1 C5 53.17(8)
C13 Zr1 C5 156.20(8)
C1 Zr1 C5 31.80(7)
C3 C2 C1 107.6(2)
C3 C2 C7 125.2(2)
C1 C2 C7 126.0(2)
C3 C2 Zr1 74.78(13)
C1 C2 Zr1 75.65(14)
C7 C2 Zr1 125.57(16)
C30 O2 Zr1 166.89(16)
C4 C3 C2 108.2(2)
C4 C3 C8 124.8(2)
C2 C3 C8 126.8(2)
C4 C3 Zr1 73.38(14)
C2 C3 Zr1 72.74(13)
C8 C3 Zr1 122.80(16)
C30 O3 B1 109.51(17)
C3 C4 C5 108.1(2)
C3 C4 C9 125.1(2)
C5 C4 C9 126.6(2)
C3 C4 Zr1 74.47(13)
C5 C4 Zr1 75.27(14)
C9 C4 Zr1 120.08(16)
C30 O4 C31 108.58(17)
C1 C5 C4 108.0(2)
C1 C5 C10 124.6(2)
C4 C5 C10 127.0(2)
C1 C5 Zr1 74.10(14)
C4 C5 Zr1 72.38(13)
C10 C5 Zr1 125.20(18)
C1 C6 H6A 109.5
C1 C6 H6B 109.5
H6A C6 H6B 109.5
C1 C6 H6C 109.5
H6A C6 H6C 109.5
H6B C6 H6C 109.5
C2 C7 H7A 109.5
C2 C7 H7B 109.5
H7A C7 H7B 109.5
C2 C7 H7C 109.5
H7A C7 H7C 109.5
H7B C7 H7C 109.5
C3 C8 H8A 109.5
C3 C8 H8B 109.5
H8A C8 H8B 109.5
C3 C8 H8C 109.5
H8A C8 H8C 109.5
H8B C8 H8C 109.5
C4 C9 H9A 109.5
C4 C9 H9B 109.5
H9A C9 H9B 109.5
C4 C9 H9C 109.5
H9A C9 H9C 109.5
H9B C9 H9C 109.5
C5 C10 H10A 109.5
C5 C10 H10B 109.5
H10A C10 H10B 109.5
C5 C10 H10C 109.5
H10A C10 H10C 109.5
H10B C10 H10C 109.5
C15 C11 C12 108.3(2)
C15 C11 C16 127.0(2)
C12 C11 C16 122.6(2)
C15 C11 Zr1 73.14(13)
C12 C11 Zr1 72.71(12)
C16 C11 Zr1 133.02(17)
C13 C12 C11 107.8(2)
C13 C12 C17 127.2(2)
C11 C12 C17 123.9(2)
C13 C12 Zr1 75.05(13)
C11 C12 Zr1 74.80(13)
C17 C12 Zr1 125.26(15)
C14 C13 C12 107.7(2)
C14 C13 C18 125.2(2)
C12 C13 C18 126.9(2)
C14 C13 Zr1 73.51(14)
C12 C13 Zr1 72.52(13)
C18 C13 Zr1 123.12(15)
C13 C14 C15 108.7(2)
C13 C14 C19 124.7(2)
C15 C14 C19 126.2(2)
C13 C14 Zr1 74.46(13)
C15 C14 Zr1 73.25(14)
C19 C14 Zr1 123.62(16)
C11 C15 C14 107.3(2)
C11 C15 C20 126.9(2)
C14 C15 C20 125.5(2)
C11 C15 Zr1 74.60(13)
C14 C15 Zr1 74.20(13)
C20 C15 Zr1 122.11(17)
C11 C16 H16A 109.5
C11 C16 H16B 109.5
H16A C16 H16B 109.5
C11 C16 H16C 109.5
H16A C16 H16C 109.5
H16B C16 H16C 109.5
C12 C17 H17A 109.5
C12 C17 H17B 109.5
H17A C17 H17B 109.5
C12 C17 H17C 109.5
H17A C17 H17C 109.5
H17B C17 H17C 109.5
C13 C18 H18A 109.5
C13 C18 H18B 109.5
H18A C18 H18B 109.5
C13 C18 H18C 109.5
H18A C18 H18C 109.5
H18B C18 H18C 109.5
C14 C19 H19A 109.5
C14 C19 H19B 109.5
H19A C19 H19B 109.5
C14 C19 H19C 109.5
H19A C19 H19C 109.5
H19B C19 H19C 109.5
C15 C20 H20A 109.5
C15 C20 H20B 109.5
H20A C20 H20B 109.5
C15 C20 H20C 109.5
H20A C20 H20C 109.5
H20B C20 H20C 109.5
O1 C21 C22 121.3(2)
O1 C21 C26 118.5(2)
C22 C21 C26 120.2(2)
C23 C22 C21 118.1(2)
C23 C22 C27 119.7(2)
C21 C22 C27 122.2(2)
C24 C23 C22 123.1(2)
C24 C23 H23 118.4
C22 C23 H23 118.4
C25 C24 C23 117.1(2)
C25 C24 C28 121.3(2)
C23 C24 C28 121.6(2)
C24 C25 C26 122.4(2)
C24 C25 H25 118.8
C26 C25 H25 118.8
C25 C26 C21 119.0(2)
C25 C26 C29 121.0(2)
C21 C26 C29 120.0(2)
C22 C27 H27A 109.5
C22 C27 H27B 109.5
H27A C27 H27B 109.5
C22 C27 H27C 109.5
H27A C27 H27C 109.5
H27B C27 H27C 109.5
C24 C28 H28A 109.5
C24 C28 H28B 109.5
H28A C28 H28B 109.5
C24 C28 H28C 109.5
H28A C28 H28C 109.5
H28B C28 H28C 109.5
C26 C29 H29A 109.5
C26 C29 H29B 109.5
H29A C29 H29B 109.5
C26 C29 H29C 109.5
H29A C29 H29C 109.5
H29B C29 H29C 109.5
O2 C30 O3 123.1(2)
O2 C30 O4 119.8(2)
O3 C30 O4 117.0(2)
O4 C31 B1 102.14(17)
O4 C31 H31A 111.3
B1 C31 H31A 111.3
O4 C31 H31B 111.3
B1 C31 H31B 111.3
H31A C31 H31B 109.2
C42 C41 C46 114.0(2)
C42 C41 B1 126.4(2)
C46 C41 B1 119.7(2)
F42 C42 C43 115.3(2)
F42 C42 C41 121.0(2)
C43 C42 C41 123.7(2)
F43 C43 C44 120.0(2)
F43 C43 C42 120.6(2)
C44 C43 C42 119.4(2)
F44 C44 C45 120.4(2)
F44 C44 C43 119.6(2)
C45 C44 C43 120.0(2)
F45 C45 C44 120.6(2)
F45 C45 C46 120.6(2)
C44 C45 C46 118.8(2)
F46 C46 C41 119.5(2)
F46 C46 C45 116.5(2)
C41 C46 C45 124.0(2)
C56 C51 C52 114.4(2)
C56 C51 B1 123.9(2)
C52 C51 B1 121.5(2)
F52 C52 C53 116.8(2)
F52 C52 C51 119.61(19)
C53 C52 C51 123.6(2)
F53 C53 C54 119.9(2)
F53 C53 C52 120.7(2)
C54 C53 C52 119.4(2)
F54 C54 C53 120.2(2)
F54 C54 C55 120.0(2)
C53 C54 C55 119.8(2)
F55 C55 C54 119.8(2)
F55 C55 C56 121.1(2)
C54 C55 C56 119.1(2)
F56 C56 C55 116.2(2)
F56 C56 C51 120.1(2)
C55 C56 C51 123.7(2)

loop_
_geom_bond_atom_site_label_1
_geom_bond_atom_site_label_2
_geom_bond_distance
B1 O3 1.549(3)
B1 C31 1.625(3)
B1 C51 1.627(3)
B1 C41 1.638(4)
C1 C5 1.414(3)
C1 C2 1.433(3)
C1 C6 1.505(3)
C1 Zr1 2.580(2)
O1 C21 1.356(3)
O1 Zr1 1.9782(15)
Zr1 O2 2.1142(15)
Zr1 C12 2.528(2)
Zr1 C2 2.531(2)
Zr1 C15 2.537(2)
Zr1 C4 2.543(2)
Zr1 C14 2.549(2)
Zr1 C11 2.556(2)
Zr1 C3 2.557(2)
Zr1 C13 2.561(2)
Zr1 C5 2.581(2)
C2 C3 1.423(3)
C2 C7 1.509(3)
O2 C30 1.245(3)
C3 C4 1.412(3)
C3 C8 1.495(3)
O3 C30 1.278(3)
C4 C5 1.428(3)
C4 C9 1.504(3)
O4 C30 1.317(3)
O4 C31 1.483(3)
C5 C10 1.500(3)
C6 H6A 0.98
C6 H6B 0.98
C6 H6C 0.98
C7 H7A 0.98
C7 H7B 0.98
C7 H7C 0.98
C8 H8A 0.98
C8 H8B 0.98
C8 H8C 0.98
C9 H9A 0.98
C9 H9B 0.98
C9 H9C 0.98
C10 H10A 0.98
C10 H10B 0.98
C10 H10C 0.98
C11 C15 1.415(3)
C11 C12 1.422(3)
C11 C16 1.503(3)
C12 C13 1.422(3)
C12 C17 1.504(3)
C13 C14 1.410(3)
C13 C18 1.500(3)
C14 C15 1.425(4)
C14 C19 1.509(3)
C15 C20 1.512(3)
C16 H16A 0.98
C16 H16B 0.98
C16 H16C 0.98
C17 H17A 0.98
C17 H17B 0.98
C17 H17C 0.98
C18 H18A 0.98
C18 H18B 0.98
C18 H18C 0.98
C19 H19A 0.98
C19 H19B 0.98
C19 H19C 0.98
C20 H20A 0.98
C20 H20B 0.98
C20 H20C 0.98
C21 C22 1.403(3)
C21 C26 1.410(3)
C22 C23 1.397(3)
C22 C27 1.514(3)
C23 C24 1.393(4)
C23 H23 0.95
C24 C25 1.388(4)
C24 C28 1.512(3)
C25 C26 1.391(3)
C25 H25 0.95
C26 C29 1.501(3)
C27 H27A 0.98
C27 H27B 0.98
C27 H27C 0.98
C28 H28A 0.98
C28 H28B 0.98
C28 H28C 0.98
C29 H29A 0.98
C29 H29B 0.98
C29 H29C 0.98
C31 H31A 0.99
C31 H31B 0.99
C41 C42 1.385(3)
C41 C46 1.386(3)
C42 F42 1.350(3)
C42 C43 1.379(3)
C43 F43 1.347(3)
C43 C44 1.370(3)
C44 F44 1.357(3)
C44 C45 1.361(4)
C45 F45 1.347(3)
C45 C46 1.390(4)
C46 F46 1.358(3)
C51 C56 1.384(3)
C51 C52 1.388(3)
C52 F52 1.353(3)
C52 C53 1.377(3)
C53 F53 1.353(3)
C53 C54 1.369(4)
C54 F54 1.353(3)
C54 C55 1.372(4)
C55 F55 1.345(3)
C55 C56 1.383(3)
C56 F56 1.355(3)

loop_
_geom_torsion_atom_site_label_1
_geom_torsion_atom_site_label_2
_geom_torsion_atom_site_label_3
_geom_torsion_atom_site_label_4
_geom_torsion
C5 C1 C2 C3 -2.8(3)
C6 C1 C2 C3 162.0(2)
Zr1 C1 C2 C3 -68.58(16)
C5 C1 C2 C7 -170.4(2)
C6 C1 C2 C7 -5.6(4)
Zr1 C1 C2 C7 123.8(2)
C5 C1 C2 Zr1 65.82(18)
C6 C1 C2 Zr1 -129.4(3)
C1 C2 C3 C4 3.8(3)
C7 C2 C3 C4 171.6(2)
Zr1 C2 C3 C4 -65.33(17)
C1 C2 C3 C8 -172.4(2)
C7 C2 C3 C8 -4.7(4)
Zr1 C2 C3 C8 118.4(2)
C1 C2 C3 Zr1 69.17(17)
C7 C2 C3 Zr1 -123.1(2)
C31 B1 O3 C30 -18.7(2)
C51 B1 O3 C30 -141.62(19)
C41 B1 O3 C30 97.6(2)
C2 C3 C4 C5 -3.5(3)
C8 C3 C4 C5 172.9(2)
Zr1 C3 C4 C5 -68.37(17)
C2 C3 C4 C9 -179.0(2)
C8 C3 C4 C9 -2.6(4)
Zr1 C3 C4 C9 116.1(2)
C2 C3 C4 Zr1 64.91(16)
C8 C3 C4 Zr1 -118.8(2)
C2 C1 C5 C4 0.6(3)
C6 C1 C5 C4 -165.0(2)
Zr1 C1 C5 C4 64.95(17)
C2 C1 C5 C10 173.6(2)
C6 C1 C5 C10 7.9(4)
Zr1 C1 C5 C10 -122.1(3)
C2 C1 C5 Zr1 -64.31(17)
C6 C1 C5 Zr1 130.0(2)
C3 C4 C5 C1 1.7(3)
C9 C4 C5 C1 177.2(2)
Zr1 C4 C5 C1 -66.08(18)
C3 C4 C5 C10 -171.0(2)
C9 C4 C5 C10 4.4(4)
Zr1 C4 C5 C10 121.2(3)
C3 C4 C5 Zr1 67.83(17)
C9 C4 C5 Zr1 -116.8(2)
C15 C11 C12 C13 3.4(3)
C16 C11 C12 C13 -161.1(2)
Zr1 C11 C12 C13 68.39(15)
C15 C11 C12 C17 172.5(2)
C16 C11 C12 C17 7.9(4)
Zr1 C11 C12 C17 -122.6(2)
C15 C11 C12 Zr1 -64.96(16)
C16 C11 C12 Zr1 130.5(2)
C11 C12 C13 C14 -2.6(3)
C17 C12 C13 C14 -171.2(2)
Zr1 C12 C13 C14 65.59(16)
C11 C12 C13 C18 173.1(2)
C17 C12 C13 C18 4.5(4)
Zr1 C12 C13 C18 -118.7(2)
C11 C12 C13 Zr1 -68.23(16)
C17 C12 C13 Zr1 123.2(2)
C12 C13 C14 C15 0.9(3)
C18 C13 C14 C15 -175.0(2)
Zr1 C13 C14 C15 65.80(17)
C12 C13 C14 C19 174.6(2)
C18 C13 C14 C19 -1.2(4)
Zr1 C13 C14 C19 -120.4(2)
C12 C13 C14 Zr1 -64.94(15)
C18 C13 C14 Zr1 119.2(2)
C12 C11 C15 C14 -2.9(3)
C16 C11 C15 C14 160.8(2)
Zr1 C11 C15 C14 -67.57(16)
C12 C11 C15 C20 -176.5(2)
C16 C11 C15 C20 -12.8(4)
Zr1 C11 C15 C20 118.9(3)
C12 C11 C15 Zr1 64.68(16)
C16 C11 C15 Zr1 -131.6(3)
C13 C14 C15 C11 1.3(3)
C19 C14 C15 C11 -172.4(2)
Zr1 C14 C15 C11 67.84(16)
C13 C14 C15 C20 174.9(2)
C19 C14 C15 C20 1.3(4)
Zr1 C14 C15 C20 -118.5(2)
C13 C14 C15 Zr1 -66.59(16)
C19 C14 C15 Zr1 119.8(2)
Zr1 O1 C21 C22 112.3(7)
Zr1 O1 C21 C26 -68.9(8)
O1 C21 C22 C23 -178.6(2)
C26 C21 C22 C23 2.6(3)
O1 C21 C22 C27 2.2(3)
C26 C21 C22 C27 -176.6(2)
C21 C22 C23 C24 -1.3(4)
C27 C22 C23 C24 177.9(2)
C22 C23 C24 C25 -0.8(4)
C22 C23 C24 C28 179.0(2)
C23 C24 C25 C26 1.5(4)
C28 C24 C25 C26 -178.2(2)
C24 C25 C26 C21 -0.2(4)
C24 C25 C26 C29 179.9(2)
O1 C21 C26 C25 179.3(2)
C22 C21 C26 C25 -1.9(3)
O1 C21 C26 C29 -0.9(3)
C22 C21 C26 C29 177.9(2)
Zr1 O2 C30 O3 171.8(6)
Zr1 O2 C30 O4 -8.1(9)
B1 O3 C30 O2 -171.0(2)
B1 O3 C30 O4 8.9(3)
C31 O4 C30 O2 -173.0(2)
C31 O4 C30 O3 7.1(3)
C30 O4 C31 B1 -18.4(2)
O3 B1 C31 O4 20.9(2)
C51 B1 C31 O4 137.5(2)
C41 B1 C31 O4 -93.0(2)
O3 B1 C41 C42 19.1(3)
C31 B1 C41 C42 125.9(2)
C51 B1 C41 C42 -100.9(3)
O3 B1 C41 C46 -159.4(2)
C31 B1 C41 C46 -52.6(3)
C51 B1 C41 C46 80.6(3)
C46 C41 C42 F42 -177.2(2)
B1 C41 C42 F42 4.3(3)
C46 C41 C42 C43 3.0(3)
B1 C41 C42 C43 -175.6(2)
F42 C42 C43 F43 -0.4(3)
C41 C42 C43 F43 179.4(2)
F42 C42 C43 C44 179.2(2)
C41 C42 C43 C44 -0.9(4)
F43 C43 C44 F44 -1.7(3)
C42 C43 C44 F44 178.6(2)
F43 C43 C44 C45 178.0(2)
C42 C43 C44 C45 -1.7(4)
F44 C44 C45 F45 1.9(4)
C43 C44 C45 F45 -177.8(2)
F44 C44 C45 C46 -178.3(2)
C43 C44 C45 C46 1.9(4)
C42 C41 C46 F46 176.9(2)
B1 C41 C46 F46 -4.5(3)
C42 C41 C46 C45 -2.7(4)
B1 C41 C46 C45 175.9(2)
F45 C45 C46 F46 0.5(4)
C44 C45 C46 F46 -179.2(2)
F45 C45 C46 C41 -179.9(2)
C44 C45 C46 C41 0.4(4)
O3 B1 C51 C56 140.1(2)
C31 B1 C51 C56 30.0(3)
C41 B1 C51 C56 -100.1(3)
O3 B1 C51 C52 -45.2(3)
C31 B1 C51 C52 -155.3(2)
C41 B1 C51 C52 74.6(3)
C56 C51 C52 F52 178.0(2)
B1 C51 C52 F52 2.9(3)
C56 C51 C52 C53 -0.8(4)
B1 C51 C52 C53 -175.9(2)
F52 C52 C53 F53 1.1(3)
C51 C52 C53 F53 179.9(2)
F52 C52 C53 C54 -177.3(2)
C51 C52 C53 C54 1.5(4)
F53 C53 C54 F54 0.3(4)
C52 C53 C54 F54 178.7(2)
F53 C53 C54 C55 -179.5(2)
C52 C53 C54 C55 -1.1(4)
F54 C54 C55 F55 0.7(4)
C53 C54 C55 F55 -179.6(2)
F54 C54 C55 C56 -179.8(2)
C53 C54 C55 C56 0.0(4)
F55 C55 C56 F56 -0.2(4)
C54 C55 C56 F56 -179.8(2)
F55 C55 C56 C51 -179.7(2)
C54 C55 C56 C51 0.7(4)
C52 C51 C56 F56 -179.8(2)
B1 C51 C56 F56 -4.8(4)
C52 C51 C56 C55 -0.3(4)
B1 C51 C56 C55 174.7(2)

loop_
_platon_squeeze_void_nr
_platon_squeeze_void_average_x
_platon_squeeze_void_average_y
_platon_squeeze_void_average_z
_platon_squeeze_void_volume
_platon_squeeze_void_count_electrons
_platon_squeeze_void_content
1 -0.009 0.000 0.000 347 91 ' '
